data_2310126
loop_
_publ_author_name
'Kami\'nski, Rados\/law'
'Domaga\/la, S\/lawomir'
'Jarzembska, Katarzyna N.'
'Hoser, Anna A.'
'Sanjuan-Szklarz, W. Fabiola'
'Gutmann, Matthias J.'
'Makal, Anna'
'Mali\'nska, Maura'
'Bak, Joanna M.'
'Wo\'zniak, Krzysztof'

_publ_section_title
;
 Statistical analysis of multipole-model-derived structural parameters and
 charge-density properties from high-resolution X-ray diffraction
 experiments
;
_journal_issue 1
_journal_name_full 'Acta Crystallographica Section A'
_journal_page_first 72
_journal_page_last 91
_journal_paper_doi 10.1107/S2053273313028313
_journal_volume 70
_journal_year 2014
_chemical_formula_moiety 'C2 H2 O4, 2(H2 O1)'
_chemical_formula_sum 'C2 H6 O6'
_chemical_formula_weight 126.07
_space_group_IT_number 14
_symmetry_cell_setting monoclinic
_symmetry_Int_Tables_number 14
_symmetry_space_group_name_Hall '-P 2ybc'
_symmetry_space_group_name_H-M 'P 1 21/c 1'
_cell_angle_alpha 90.00
_cell_angle_beta 103.898(2)
_cell_angle_gamma 90.00
_cell_formula_units_Z 2
_cell_length_a 6.0920(3)
_cell_length_b 3.4919(2)
_cell_length_c 11.8481(5)
_cell_measurement_temperature 100(1)
_cell_volume 244.66(2)
_diffrn_ambient_temperature 100(1)
_diffrn_measured_fraction_theta_full 0.995
_diffrn_measured_fraction_theta_max 0.995
_diffrn_measurement_device
;
Bruker AXS Kappa APEX II Ultra diffractometer
;
_diffrn_measurement_device_type 'APEX II CCD detector'
_diffrn_measurement_method \w-scans
_diffrn_radiation_monochromator 'multi-layer optics'
_diffrn_radiation_source 'TXS rotating anode'
_diffrn_radiation_type 'Mo K\a'
_diffrn_radiation_wavelength 0.71073
_diffrn_reflns_av_R_equivalents 0.0178
_diffrn_reflns_av_sigmaI/netI 0.01264
_diffrn_reflns_limit_h_max 12
_diffrn_reflns_limit_h_min -12
_diffrn_reflns_limit_k_max 7
_diffrn_reflns_limit_k_min -7
_diffrn_reflns_limit_l_max 24
_diffrn_reflns_limit_l_min -24
_diffrn_reflns_number 24619
_diffrn_reflns_theta_full 47.19
_diffrn_reflns_theta_max 47.194
_diffrn_reflns_theta_min 3.445
_exptl_absorpt_coefficient_mu 0.181
_exptl_absorpt_correction_T_max 0.981
_exptl_absorpt_correction_T_min 0.958
_exptl_absorpt_correction_type multi-scan
_exptl_absorpt_process_details
;
 Absorption correction done by SORTAV
 Blessing, R. H.: (1995) Acta Cryst. A51, 33-38
;
_exptl_crystal_colour colourless
_exptl_crystal_density_diffrn 1.712
_exptl_crystal_description unspecified
_exptl_crystal_F_000 132
_exptl_crystal_size_max 0.225
_exptl_crystal_size_mid 0.212
_exptl_crystal_size_min 0.100
_refine_diff_density_max +0.17
_refine_diff_density_min -0.13
_refine_ls_extinction_method none
_refine_ls_goodness_of_fit_ref 1.465
_refine_ls_hydrogen_treatment mixed
_refine_ls_number_parameters 177
_refine_ls_number_reflns 2125
_refine_ls_number_restraints 3
_refine_ls_R_factor_all 0.0103
_refine_ls_R_factor_gt 0.0103
_refine_ls_shift/su_max 0.001
_refine_ls_shift/su_mean 0.000
_refine_ls_structure_factor_coef F
_refine_ls_weighting_details
;
w=1/[\s^2^(Fo)]
;
_refine_ls_weighting_scheme sigma
_refine_ls_wR_factor_gt 0.0185
_refine_ls_wR_factor_ref 0.0185
_reflns_number_gt 2125
_reflns_number_total 2248
_reflns_threshold_expression I>3\s(I)
_cod_data_source_file pc5031sup11.cif
_cod_data_source_block oxa11
_cod_original_sg_symbol_H-M 'P 21/c'
_cod_database_code 2310126

loop_
_symmetry_equiv_pos_as_xyz
'x, y, z'
'-x, y+1/2, -z+1/2'
'-x, -y, -z'
'x, -y-1/2, z-1/2'

loop_
_atom_site_type_symbol
_atom_site_label
_atom_site_fract_x
_atom_site_fract_y
_atom_site_fract_z
_atom_site_U_iso_or_equiv
_atom_site_adp_type
_atom_site_occupancy
_atom_site_calc_flag
O O1 0.43490(3) 0.44403(5) 0.34987(1) 0.01293(7) Uani 1 d
O O2 0.24238(3) 0.74291(5) 0.46367(1) 0.01271(7) Uani 1 d
C C1 0.40312(2) 0.55878(3) 0.448016(1) 0.00928(6) Uani 1 d
H H1 0.300(2) 0.509(6) 0.2758(8) 0.02256 Uani 1 d
O O3 0.13007(3) 0.63143(5) 0.17859(1) 0.01257(6) Uani 1 d
H H2 0.192(2) 0.692(6) 0.1123(6) 0.02839 Uani 1 d
H H3 0.015(2) 0.436(3) 0.155(2) 0.02811 Uani 1 d

loop_
_atom_site_aniso_label
_atom_site_aniso_U_11
_atom_site_aniso_U_22
_atom_site_aniso_U_33
_atom_site_aniso_U_12
_atom_site_aniso_U_13
_atom_site_aniso_U_23
O1 0.01249(6) 0.01857(7) 0.00727(6) 0.00459(5) 0.00146(5) -0.00070(4)
O2 0.01070(6) 0.01759(7) 0.00921(6) 0.00532(4) 0.00115(4) -0.00067(4)
C1 0.00889(6) 0.01108(6) 0.00756(6) 0.00167(3) 0.00135(3) -0.00010(2)
H1 0.0210 0.0260 0.0204 0.0018 0.0045 0.0002
O3 0.01042(6) 0.01773(6) 0.00876(6) -0.00205(4) 0.00075(4) 0.00098(4)
H2 0.0254 0.0399 0.0210 -0.0038 0.0079 0.0036
H3 0.0215 0.0296 0.0326 -0.0069 0.0054 -0.0021

loop_
_atom_type_symbol
_atom_type_description
_atom_type_scat_dispersion_real
_atom_type_scat_dispersion_imag
_atom_type_scat_source
C C 0.0033 0.0016 'Su & Coppens, Acta. Cryst. (1997) A53, 749'
H H 0.0000 0.0000 'Su & Coppens, Acta. Cryst. (1997) A53, 749'
O O 0.0106 0.0060 'Su & Coppens, Acta. Cryst. (1997) A53, 749'

loop_
_geom_angle_atom_site_label_1
_geom_angle_atom_site_label_2
_geom_angle_atom_site_label_3
_geom_angle
O1 C1 O2 126.90(2)
C1 O1 H1 114.8(9)
H2 O3 H3 108(2)

loop_
_geom_bond_atom_site_label_1
_geom_bond_atom_site_label_2
_geom_bond_distance
O1 C1 1.2878(2)
O1 H1 1.074(1)
O2 C1 1.2223(2)
O3 H3 0.970(1)
O3 H2 0.974(1)

loop_
_geom_torsion_atom_site_label_1
_geom_torsion_atom_site_label_2
_geom_torsion_atom_site_label_3
_geom_torsion_atom_site_label_4
_geom_torsion
O2 C1 O1 H1 -3.2(8)
